data_9015196
loop_
_publ_author_name
'Lipson, H.'

_publ_section_title
;
 The Crystal Structure of (CdSO4)3(H2O)8
 _cod_database_code 1010534
;
_journal_name_full 'Proceedings of the Royal Society of London A'
_journal_page_first 462
_journal_page_last 470
_journal_paper_doi 10.1098/rspa.1936.0161
_journal_volume 156
_journal_year 1936
_chemical_formula_sum 'Cd3 O20 S3'
_space_group_IT_number 15
_symmetry_space_group_name_Hall '-I 2ya'
_symmetry_space_group_name_H-M 'I 1 2/a 1'
_cell_angle_alpha 90
_cell_angle_beta 117.27
_cell_angle_gamma 90
_cell_length_a 9.44
_cell_length_b 11.87
_cell_length_c 16.49
_cell_formula_units_Z 4
_cell_volume 1642.387
_database_code_amcsd 0017439
_exptl_crystal_density_diffrn 3.047
_cod_duplicate_entry 1010534
_cod_original_formula_sum 'Cd3 S3 O20'
_cod_database_code 9015196
_amcsd_formula_title (CdSO4)3(H2O)8

loop_
_space_group_symop_operation_xyz
x,y,z
1/2+x,1/2+y,1/2+z
1/2-x,y,-z
-x,1/2+y,1/2-z
1/2+x,-y,z
+x,1/2-y,1/2+z
-x,-y,-z
1/2-x,1/2-y,1/2-z

loop_
_atom_site_label
_atom_site_fract_x
_atom_site_fract_y
_atom_site_fract_z
Cd1 0.25000 0.05000 0.00000
Cd2 0.12000 0.40500 0.15500
S1 0.25000 0.50000 0.00000
O1 0.39000 0.58000 0.02000
O2 0.29000 0.42000 0.08000
S2 0.08000 0.12000 0.13000
O3 0.17000 0.03000 0.11000
O4 0.09000 0.23000 0.09000
O5 -0.10000 0.08000 0.09000
O6 0.15000 0.13000 0.23000
O7 0.41000 0.19000 0.10000
O8 0.61000 0.39000 0.21000
O9 0.49000 0.58000 0.23000
O10 0.69000 0.24000 0.11000

loop_
_cod_related_entry_id
_cod_related_entry_database
_cod_related_entry_code
1 AMCSD 0017439
